data_2312113
loop_
_publ_author_name
'Kansiz, Sevgi'
'Malinkin, Sergey'
'Dege, Necmi'

_publ_section_title
;
 Synthesis, crystal structure and Hirshfeld surface analysis of
 tetra-aqua-bis-(isonicotinamide-&#x3ba;<i>N</i><sup>1</sup>)cobalt(II)
 succinate.
;
_journal_coeditor_code SU5446
_journal_issue 'Pt 7'
_journal_name_full 'Acta crystallographica. Section E, Crystallographic communications'
_journal_page_first 1026
_journal_page_last 1029
_journal_paper_doi 10.1107/S2056989018008861
_journal_volume 74
_journal_year 2018
_chemical_formula_iupac '[Co (C6 H6 N2 O1)2 (H2 O1)4] (C4 H4 O4)'
_chemical_formula_moiety 'C12 H20 Co N4 O6 2+, C4 H4 O4 2-'
_chemical_formula_sum 'C16 H24 Co N4 O10'
_chemical_formula_weight 491.32
_chemical_name_common
;
Tetraaquabis(isonicotinamide-\k<i>N</i>^1^)cobalt(II) succinate
;
_chemical_name_systematic
;
Tetraaquabis(isonicotinamide-\k<i>N</i>^1^)cobalt(II) butanedioate
;
_space_group_crystal_system monoclinic
_space_group_IT_number 14
_space_group_name_Hall '-P 2ybc'
_space_group_name_H-M_alt 'P 1 21/c 1'
_atom_sites_solution_hydrogens mixed
_atom_sites_solution_primary direct
_atom_sites_solution_secondary difmap
_audit_creation_method SHELXL-2017/1
_cell_angle_alpha 90
_cell_angle_beta 112.489(6)
_cell_angle_gamma 90
_cell_formula_units_Z 2
_cell_length_a 9.6757(8)
_cell_length_b 10.0381(8)
_cell_length_c 11.4947(10)
_cell_measurement_reflns_used 8789
_cell_measurement_temperature 296(2)
_cell_measurement_theta_max 30.16
_cell_measurement_theta_min 3.05
_cell_volume 1031.53(16)
_computing_cell_refinement
;
X-AREA (Stoe & Cie, 2002)
;
_computing_data_collection
;
X-AREA (Stoe & Cie, 2002)
;
_computing_data_reduction
;
X-RED32 (Stoe & Cie, 2002)
;
_computing_molecular_graphics
;
ORTEP-3 for Windows (Farrugia, 2012) and Mercury (Macrae <i>et al.</i>,
2008)
;
_computing_publication_material
;
SHELXL2017 (Sheldrick, 2015) and PLATON (Spek, 2009)
;
_computing_structure_refinement
;
SHELXL2017 (Sheldrick, 2015)
;
_computing_structure_solution
;
SHELXS97 (Sheldrick, 2008)
;
_diffrn_ambient_temperature 296(2)
_diffrn_detector_area_resol_mean 6.67
_diffrn_measured_fraction_theta_full 0.989
_diffrn_measured_fraction_theta_max 0.990
_diffrn_measurement_device_type 'Stoe IPDS 2'
_diffrn_measurement_method 'rotation method'
_diffrn_radiation_type MoK\a
_diffrn_radiation_wavelength 0.71073
_diffrn_reflns_av_R_equivalents 0.0325
_diffrn_reflns_limit_h_max 12
_diffrn_reflns_limit_h_min -12
_diffrn_reflns_limit_k_max 12
_diffrn_reflns_limit_k_min -12
_diffrn_reflns_limit_l_max 10
_diffrn_reflns_limit_l_min -14
_diffrn_reflns_number 5748
_diffrn_reflns_theta_full 25.242
_diffrn_reflns_theta_max 26.498
_diffrn_reflns_theta_min 4.043
_exptl_absorpt_coefficient_mu 0.894
_exptl_absorpt_correction_T_max 0.7695
_exptl_absorpt_correction_T_min 0.6635
_exptl_absorpt_correction_type integration
_exptl_absorpt_process_details
;
(X-RED32; Stoe & Cie, 2002)
;
_exptl_crystal_colour red
_exptl_crystal_density_diffrn 1.582
_exptl_crystal_description prism
_exptl_crystal_F_000 510
_exptl_crystal_size_max 0.680
_exptl_crystal_size_mid 0.493
_exptl_crystal_size_min 0.370
_refine_diff_density_max 0.281
_refine_diff_density_min -0.376
_refine_ls_extinction_method none
_refine_ls_goodness_of_fit_ref 1.017
_refine_ls_hydrogen_treatment mixed
_refine_ls_matrix_type full
_refine_ls_number_parameters 166
_refine_ls_number_reflns 2125
_refine_ls_number_restraints 0
_refine_ls_restrained_S_all 1.017
_refine_ls_R_factor_all 0.0466
_refine_ls_R_factor_gt 0.0337
_refine_ls_shift/su_max 0.000
_refine_ls_shift/su_mean 0.000
_refine_ls_structure_factor_coef Fsqd
_refine_ls_weighting_details 'w=1/[\s^2^(Fo^2^)+(0.0544P)^2^+0.0723P] where P=(Fo^2^+2Fc^2^)/3'
_refine_ls_weighting_scheme calc
_refine_ls_wR_factor_gt 0.0822
_refine_ls_wR_factor_ref 0.0868
_reflns_number_gt 1709
_reflns_number_total 2125
_reflns_threshold_expression 'I > 2\s(I)'
_cod_data_source_file su5446sup1.cif
_cod_data_source_block I
_cod_original_cell_volume 1031.53(15)
_cod_original_sg_symbol_H-M 'P 21/c'
_cod_database_code 2312113
_shelx_space_group_comment
;
The symmetry employed for this shelxl refinement is uniquely defined
by the following loop, which should always be used as a source of
symmetry information in preference to the above space-group names.
They are only intended as comments.
;

loop_
_space_group_symop_operation_xyz
'x, y, z'
'-x, y+1/2, -z+1/2'
'-x, -y, -z'
'x, -y-1/2, z-1/2'

loop_
_atom_site_type_symbol
_atom_site_label
_atom_site_fract_x
_atom_site_fract_y
_atom_site_fract_z
_atom_site_U_iso_or_equiv
_atom_site_adp_type
_atom_site_calc_flag
_atom_site_occupancy
_atom_site_disorder_assembly
_atom_site_disorder_group
Co Co1 0.500000 0.500000 1.000000 0.02416(13) Uani d 1 . .
O O3 0.40225(19) 0.64528(17) 0.85930(16) 0.0323(3) Uani d 1 . .
O O4 0.39411(19) 0.34772(15) 0.87503(16) 0.0314(3) Uani d 1 . .
O O2 0.44508(19) 0.36520(15) 0.66478(15) 0.0372(4) Uani d 1 . .
O O5 1.08679(19) 0.30825(16) 0.80841(18) 0.0450(4) Uani d 1 . .
O O1 0.2865(2) 0.53407(16) 0.62211(16) 0.0413(4) Uani d 1 . .
N N2 0.68645(19) 0.47784(15) 0.94294(17) 0.0284(4) Uani d 1 . .
N N1 1.0405(3) 0.5081(3) 0.7144(3) 0.0523(6) Uani d 1 . .
C C1 1.0166(2) 0.4142(2) 0.7847(2) 0.0340(5) Uani d 1 . .
C C2 0.9000(2) 0.4398(2) 0.8388(2) 0.0291(4) Uani d 1 . .
C C5 0.7381(2) 0.5790(2) 0.8958(2) 0.0336(5) Uani d 1 . .
H H5 0.700517 0.663743 0.898389 0.040 Uiso calc 1 . .
C C7 0.3809(2) 0.4648(2) 0.6004(2) 0.0296(4) Uani d 1 . .
C C3 0.8494(3) 0.3354(2) 0.8895(2) 0.0348(5) Uani d 1 . .
H H3 0.886482 0.249919 0.889455 0.042 Uiso calc 1 . .
C C6 0.8434(2) 0.5649(2) 0.8438(2) 0.0343(5) Uani d 1 . .
H H6 0.876190 0.638596 0.812443 0.041 Uiso calc 1 . .
C C4 0.7441(3) 0.3579(2) 0.9399(2) 0.0353(5) Uani d 1 . .
H H4 0.711309 0.286121 0.973646 0.042 Uiso calc 1 . .
C C8 0.4207(3) 0.5013(3) 0.4888(3) 0.0535(7) Uani d 1 . .
H H8A 0.368960 0.440472 0.420345 0.064 Uiso calc 1 . .
H H8B 0.382876 0.590118 0.461003 0.064 Uiso calc 1 . .
H H1A 0.982(4) 0.584(4) 0.697(4) 0.083(12) Uiso d 1 . .
H H1B 1.107(4) 0.495(3) 0.683(4) 0.076(11) Uiso d 1 . .
H H4A 0.403(3) 0.355(3) 0.812(3) 0.035(7) Uiso d 1 . .
H H3A 0.449(3) 0.711(3) 0.857(3) 0.049(8) Uiso d 1 . .
H H3B 0.373(4) 0.612(3) 0.792(3) 0.055(9) Uiso d 1 . .
H H4B 0.304(4) 0.330(3) 0.858(3) 0.065(10) Uiso d 1 . .

loop_
_atom_site_aniso_label
_atom_site_aniso_U_11
_atom_site_aniso_U_22
_atom_site_aniso_U_33
_atom_site_aniso_U_12
_atom_site_aniso_U_13
_atom_site_aniso_U_23
Co1 0.0267(2) 0.02335(19) 0.0296(2) -0.00065(15) 0.01885(15) 0.00042(15)
O3 0.0388(9) 0.0293(8) 0.0331(9) -0.0031(7) 0.0184(7) 0.0019(7)
O4 0.0343(9) 0.0338(8) 0.0335(9) -0.0035(6) 0.0211(7) -0.0022(6)
O2 0.0519(10) 0.0311(7) 0.0413(9) 0.0079(7) 0.0319(8) 0.0046(6)
O5 0.0432(9) 0.0380(9) 0.0700(12) -0.0002(7) 0.0399(9) -0.0086(8)
O1 0.0469(9) 0.0431(9) 0.0443(10) 0.0117(7) 0.0291(8) 0.0043(7)
N2 0.0296(8) 0.0264(9) 0.0373(9) -0.0010(6) 0.0217(7) -0.0014(7)
N1 0.0506(12) 0.0602(14) 0.0686(15) 0.0086(12) 0.0479(12) 0.0121(12)
C1 0.0285(11) 0.0403(12) 0.0406(12) -0.0040(9) 0.0214(10) -0.0073(9)
C2 0.0257(10) 0.0333(10) 0.0336(11) -0.0011(8) 0.0174(9) -0.0032(8)
C5 0.0368(12) 0.0252(10) 0.0475(13) 0.0038(8) 0.0260(10) 0.0045(9)
C7 0.0323(10) 0.0304(10) 0.0309(11) -0.0036(8) 0.0175(9) -0.0010(8)
C3 0.0368(12) 0.0258(10) 0.0515(13) -0.0003(8) 0.0276(10) -0.0027(9)
C6 0.0349(11) 0.0320(11) 0.0450(13) 0.0004(9) 0.0253(10) 0.0076(9)
C4 0.0400(12) 0.0262(10) 0.0516(14) -0.0018(9) 0.0307(11) 0.0014(9)
C8 0.0439(14) 0.0825(19) 0.0455(14) 0.0135(14) 0.0298(12) 0.0250(14)

loop_
_atom_type_symbol
_atom_type_description
_atom_type_scat_dispersion_real
_atom_type_scat_dispersion_imag
_atom_type_scat_source
C C 0.0033 0.0016 'International Tables Vol C Tables 4.2.6.8 and 6.1.1.4'
H H 0.0000 0.0000 'International Tables Vol C Tables 4.2.6.8 and 6.1.1.4'
N N 0.0061 0.0033 'International Tables Vol C Tables 4.2.6.8 and 6.1.1.4'
O O 0.0106 0.0060 'International Tables Vol C Tables 4.2.6.8 and 6.1.1.4'
Co Co 0.3494 0.9721 'International Tables Vol C Tables 4.2.6.8 and 6.1.1.4'

loop_
_geom_angle_atom_site_label_1
_geom_angle_atom_site_label_2
_geom_angle_atom_site_label_3
_geom_angle_site_symmetry_1
_geom_angle_site_symmetry_3
_geom_angle
_geom_angle_publ_flag
O3 Co1 O3 . 3_667 180 y
O4 Co1 O4 3_667 . 180 y
N2 Co1 N2 3_667 . 180 y
O4 Co1 O3 3_667 . 88.82(7) y
O4 Co1 O3 . . 91.18(7) y
O4 Co1 O3 3_667 3_667 91.18(7) ?
O4 Co1 O3 . 3_667 88.82(7) ?
O4 Co1 N2 3_667 3_667 87.85(6) ?
O4 Co1 N2 . 3_667 92.15(7) y
O3 Co1 N2 . 3_667 88.85(6) y
O3 Co1 N2 3_667 3_667 91.15(6) ?
O4 Co1 N2 3_667 . 92.15(7) ?
O4 Co1 N2 . . 87.85(6) y
O3 Co1 N2 . . 91.15(6) y
O3 Co1 N2 3_667 . 88.85(6) ?
Co1 O3 H3A . . 120(2) ?
Co1 O3 H3B . . 110(2) ?
H3A O3 H3B . . 108(3) ?
Co1 O4 H4A . . 112(2) ?
Co1 O4 H4B . . 121(2) ?
H4A O4 H4B . . 106(3) ?
C4 N2 C5 . . 116.83(17) ?
C4 N2 Co1 . . 120.60(13) ?
C5 N2 Co1 . . 122.14(13) ?
C1 N1 H1A . . 119(3) ?
C1 N1 H1B . . 119(2) ?
H1A N1 H1B . . 122(3) ?
O5 C1 N1 . . 122.8(2) ?
O5 C1 C2 . . 119.4(2) ?
N1 C1 C2 . . 117.8(2) ?
C3 C2 C6 . . 117.62(18) ?
C3 C2 C1 . . 119.32(18) ?
C6 C2 C1 . . 123.03(19) ?
N2 C5 C6 . . 123.66(19) ?
N2 C5 H5 . . 118.2 ?
C6 C5 H5 . . 118.2 ?
O1 C7 O2 . . 124.09(19) ?
O1 C7 C8 . . 118.4(2) ?
O2 C7 C8 . . 117.47(19) ?
C4 C3 C2 . . 119.73(19) ?
C4 C3 H3 . . 120.1 ?
C2 C3 H3 . . 120.1 ?
C5 C6 C2 . . 118.99(19) ?
C5 C6 H6 . . 120.5 ?
C2 C6 H6 . . 120.5 ?
N2 C4 C3 . . 123.14(19) ?
N2 C4 H4 . . 118.4 ?
C3 C4 H4 . . 118.4 ?
C8 C8 C7 3_666 . 115.9(3) ?
C8 C8 H8A 3_666 . 108.3 ?
C7 C8 H8A . . 108.3 ?
C8 C8 H8B 3_666 . 108.3 ?
C7 C8 H8B . . 108.3 ?
H8A C8 H8B . . 107.4 ?

loop_
_geom_bond_atom_site_label_1
_geom_bond_atom_site_label_2
_geom_bond_site_symmetry_2
_geom_bond_distance
_geom_bond_publ_flag
Co1 O4 3_667 2.0794(16) ?
Co1 O3 . 2.1134(15) y
Co1 O4 . 2.0795(16) y
Co1 N2 3_667 2.1540(16) ?
Co1 O3 3_667 2.1134(15) ?
Co1 N2 . 2.1540(16) y
O3 H3A . 0.81(3) ?
O3 H3B . 0.79(4) ?
O4 H4A . 0.77(3) ?
O4 H4B . 0.83(4) ?
O2 C7 . 1.257(3) ?
O5 C1 . 1.235(3) ?
O1 C7 . 1.247(3) ?
N2 C4 . 1.333(3) ?
N2 C5 . 1.334(3) ?
N1 C1 . 1.317(3) ?
N1 H1A . 0.92(4) ?
N1 H1B . 0.87(4) ?
C1 C2 . 1.504(3) ?
C2 C3 . 1.377(3) ?
C2 C6 . 1.381(3) ?
C5 C6 . 1.372(3) ?
C5 H5 . 0.9300 ?
C7 C8 . 1.519(3) ?
C3 C4 . 1.370(3) ?
C3 H3 . 0.9300 ?
C6 H6 . 0.9300 ?
C4 H4 . 0.9300 ?
C8 C8 3_666 1.456(5) ?
C8 H8A . 0.9700 ?
C8 H8B . 0.9700 ?

loop_
_geom_hbond_atom_site_label_D
_geom_hbond_atom_site_label_H
_geom_hbond_atom_site_label_A
_geom_hbond_site_symmetry_A
_geom_hbond_distance_DH
_geom_hbond_distance_HA
_geom_hbond_distance_DA
_geom_hbond_angle_DHA
_geom_hbond_publ_flag
O3 H3B O1 . 0.79(4) 1.97(4) 2.756(3) 176(3) yes
O4 H4A O2 . 0.77(3) 1.88(3) 2.651(2) 174(3) yes
O3 H3A O2 2_656 0.81(3) 1.92(3) 2.729(2) 175(3) yes
O4 H4B O5 1_455 0.83(4) 1.97(4) 2.801(2) 174(3) yes
N1 H1A O5 2_756 0.92(4) 2.34(4) 3.227(3) 160(3) yes
N1 H1B O1 1_655 0.87(4) 2.14(4) 2.966(3) 160(3) yes
C5 H5 O2 2_656 0.93 2.41 3.307(3) 161 yes
C6 H6 O5 2_756 0.93 2.31 3.223(3) 167 yes

loop_
_geom_torsion_atom_site_label_1
_geom_torsion_atom_site_label_2
_geom_torsion_atom_site_label_3
_geom_torsion_atom_site_label_4
_geom_torsion_site_symmetry_1
_geom_torsion_site_symmetry_2
_geom_torsion_site_symmetry_3
_geom_torsion_site_symmetry_4
_geom_torsion
_geom_torsion_publ_flag
O5 C1 C2 C3 . . . . -14.5(3) ?
N1 C1 C2 C3 . . . . 166.3(2) ?
O5 C1 C2 C6 . . . . 163.5(2) ?
N1 C1 C2 C6 . . . . -15.7(3) ?
C4 N2 C5 C6 . . . . 1.1(4) ?
Co1 N2 C5 C6 . . . . -171.37(19) ?
C6 C2 C3 C4 . . . . 1.4(4) ?
C1 C2 C3 C4 . . . . 179.5(2) ?
N2 C5 C6 C2 . . . . 0.2(4) ?
C3 C2 C6 C5 . . . . -1.4(3) ?
C1 C2 C6 C5 . . . . -179.5(2) ?
C5 N2 C4 C3 . . . . -1.2(4) ?
Co1 N2 C4 C3 . . . . 171.39(19) ?
C2 C3 C4 N2 . . . . 0.0(4) ?
O1 C7 C8 C8 . . . 3_666 136.1(3) ?
O2 C7 C8 C8 . . . 3_666 -44.5(5) ?

_cod_database_fobs_code 2312113
